data_7006684
loop_
_publ_author_name
'Thirumurugan, A.'
'Avinash, M. B.'
'Rao, C. N. R.'

_publ_section_title
;
 1, 2-, 1, 3- and 1, 4-Cyclohexanedicarboxylates of Cd and Mn with
 chain and layered structures.
;
_journal_issue 1
_journal_name_full 'Dalton transactions (Cambridge, England : 2003)'
_journal_page_first 221
_journal_page_last 228
_journal_paper_doi 10.1039/b512843a
_journal_year 2006
_chemical_formula_sum 'C8 H10 Cd O4'
_chemical_formula_weight 282.56
_chemical_name_systematic
;
?
;
_space_group_IT_number 15
_symmetry_cell_setting monoclinic
_symmetry_space_group_name_Hall '-C 2yc'
_symmetry_space_group_name_H-M 'C 1 2/c 1'
_atom_sites_solution_hydrogens geom
_atom_sites_solution_primary direct
_atom_sites_solution_secondary difmap
_audit_creation_method SHELXL-97
_cell_angle_alpha 90.00
_cell_angle_beta 96.163(4)
_cell_angle_gamma 90.00
_cell_formula_units_Z 8
_cell_length_a 27.349(7)
_cell_length_b 4.9842(12)
_cell_length_c 12.627(3)
_cell_measurement_temperature 293(2)
_cell_volume 1711.3(7)
_computing_cell_refinement 'siemens XSCANS'
_computing_data_collection 'siemens XSCANS'
_computing_data_reduction 'siemens SHELXTL'
_computing_molecular_graphics DIAMOND
_computing_publication_material 'siemens SHELXTL'
_computing_structure_refinement 'SHELXL-97 (Sheldrick, 1997)'
_computing_structure_solution 'SHELXL-97 (Sheldrick, 1990)'
_diffrn_ambient_temperature 293(2)
_diffrn_measured_fraction_theta_full 0.961
_diffrn_measured_fraction_theta_max 0.961
_diffrn_measurement_device_type 'Siemens SMART-CCD'
_diffrn_measurement_method 'w scans'
_diffrn_radiation_monochromator graphite
_diffrn_radiation_source 'fine-focus sealed tube'
_diffrn_radiation_type MoK\a
_diffrn_radiation_wavelength 0.71073
_diffrn_reflns_av_R_equivalents 0.0400
_diffrn_reflns_av_sigmaI/netI 0.0618
_diffrn_reflns_limit_h_max 36
_diffrn_reflns_limit_h_min -34
_diffrn_reflns_limit_k_max 6
_diffrn_reflns_limit_k_min -3
_diffrn_reflns_limit_l_max 16
_diffrn_reflns_limit_l_min -16
_diffrn_reflns_number 4868
_diffrn_reflns_theta_full 27.98
_diffrn_reflns_theta_max 27.98
_diffrn_reflns_theta_min 3.00
_diffrn_standards_decay_% 0
_exptl_absorpt_coefficient_mu 2.528
_exptl_absorpt_correction_T_max 0.738
_exptl_absorpt_correction_T_min 0.661
_exptl_absorpt_correction_type empirical
_exptl_absorpt_process_details SADABS
_exptl_crystal_colour colourless
_exptl_crystal_density_diffrn 2.193
_exptl_crystal_density_method 'not measured'
_exptl_crystal_description rod
_exptl_crystal_F_000 1104
_exptl_crystal_size_max 0.18
_exptl_crystal_size_mid 0.14
_exptl_crystal_size_min 0.12
_refine_diff_density_max 10.073
_refine_diff_density_min -1.965
_refine_diff_density_rms 0.380
_refine_ls_extinction_method none
_refine_ls_goodness_of_fit_ref 1.136
_refine_ls_hydrogen_treatment constr
_refine_ls_matrix_type full
_refine_ls_number_parameters 113
_refine_ls_number_reflns 1994
_refine_ls_number_restraints 0
_refine_ls_restrained_S_all 1.136
_refine_ls_R_factor_all 0.1004
_refine_ls_R_factor_gt 0.0843
_refine_ls_shift/su_max 0.000
_refine_ls_shift/su_mean 0.000
_refine_ls_structure_factor_coef Fsqd
_refine_ls_weighting_details 'calc w=1/[\s^2^(Fo^2^)+(0.1345P)^2^+0.0000P] where P=(Fo^2^+2Fc^2^)/3'
_refine_ls_weighting_scheme calc
_refine_ls_wR_factor_gt 0.2058
_refine_ls_wR_factor_ref 0.2136
_reflns_number_gt 1575
_reflns_number_total 1994
_reflns_threshold_expression >2sigma(I)
_cod_data_source_file b512843a.txt
_cod_data_source_block sadcompoundIX
_cod_depositor_comments
;
The following automatic conversions were performed:
'_symmetry_cell_setting' value 'Monoclinic' changed to 'monoclinic'
according to '/home/saulius/struct/CIF-dictionaries/cif_core.dic'
dictionary named 'cif_core.dic' version 2.4.1 from 2010-06-29.

Automatic conversion script
Id: cif_fix_enum 1527 2010-12-29 10:47:43Z saulius 
;
_cod_original_sg_symbol_H-M C2/c
_cod_database_code 7006684

loop_
_symmetry_equiv_pos_as_xyz
'x, y, z'
'-x, y, -z+1/2'
'x+1/2, y+1/2, z'
'-x+1/2, y+1/2, -z+1/2'
'-x, -y, -z'
'x, -y, z-1/2'
'-x+1/2, -y+1/2, -z'
'x+1/2, -y+1/2, z-1/2'

loop_
_atom_site_label
_atom_site_type_symbol
_atom_site_fract_x
_atom_site_fract_y
_atom_site_fract_z
_atom_site_U_iso_or_equiv
_atom_site_adp_type
_atom_site_occupancy
_atom_site_symmetry_multiplicity
_atom_site_calc_flag
_atom_site_refinement_flags
_atom_site_disorder_assembly
_atom_site_disorder_group
C1 C 0.3646(4) 0.301(2) 0.6362(8) 0.026(2) Uani 1 1 d . . .
H1 H 0.3657 0.4961 0.6445 0.032 Uiso 1 1 calc R . .
C2 C 0.3532(4) 0.2398(19) 0.5182(8) 0.018(2) Uiso 1 1 d . . .
H2 H 0.3505 0.0445 0.5107 0.022 Uiso 1 1 calc R . .
C3 C 0.3948(4) 0.331(3) 0.4545(9) 0.037(3) Uani 1 1 d . . .
H3A H 0.3879 0.2717 0.3813 0.045 Uiso 1 1 calc R . .
H3B H 0.3961 0.5260 0.4543 0.045 Uiso 1 1 calc R . .
C4 C 0.4440(5) 0.223(3) 0.5001(12) 0.048(4) Uani 1 1 d . . .
H4A H 0.4448 0.0318 0.4870 0.057 Uiso 1 1 calc R . .
H4B H 0.4694 0.3056 0.4630 0.057 Uiso 1 1 calc R . .
C5 C 0.4554(5) 0.273(3) 0.6171(12) 0.050(4) Uani 1 1 d . . .
H5A H 0.4622 0.4619 0.6287 0.059 Uiso 1 1 calc R . .
H5B H 0.4849 0.1738 0.6428 0.059 Uiso 1 1 calc R . .
C6 C 0.4143(4) 0.191(3) 0.6810(10) 0.040(3) Uani 1 1 d . . .
H6A H 0.4218 0.2533 0.7536 0.048 Uiso 1 1 calc R . .
H6B H 0.4126 -0.0038 0.6828 0.048 Uiso 1 1 calc R . .
C7 C 0.3238(3) 0.1958(19) 0.6979(7) 0.0172(18) Uani 1 1 d . . .
C8 C 0.3064(4) 0.357(2) 0.4681(7) 0.020(2) Uani 1 1 d . . .
O1 O 0.2999(3) 0.3612(14) 0.7476(5) 0.0234(15) Uani 1 1 d . . .
O2 O 0.3168(3) -0.0513(13) 0.6975(6) 0.0284(16) Uani 1 1 d . . .
O3 O 0.2956(3) 0.6011(15) 0.4905(5) 0.0227(14) Uani 1 1 d . . .
O4 O 0.2784(3) 0.2261(14) 0.4026(6) 0.0231(16) Uani 1 1 d . . .
Cd1 Cd 0.24774(2) 0.19199(16) 0.85668(5) 0.0202(3) Uani 1 1 d . . .

loop_
_atom_site_aniso_label
_atom_site_aniso_U_11
_atom_site_aniso_U_22
_atom_site_aniso_U_33
_atom_site_aniso_U_23
_atom_site_aniso_U_13
_atom_site_aniso_U_12
C1 0.022(5) 0.034(6) 0.023(5) -0.001(5) 0.005(4) -0.001(5)
C3 0.032(6) 0.051(9) 0.030(5) 0.005(5) 0.012(5) 0.001(6)
C4 0.029(6) 0.061(10) 0.057(9) 0.005(7) 0.020(6) 0.009(6)
C5 0.020(6) 0.072(11) 0.055(9) 0.002(7) 0.001(5) 0.000(6)
C6 0.026(6) 0.062(9) 0.033(6) 0.003(6) -0.001(5) 0.004(6)
C7 0.020(4) 0.015(4) 0.015(4) -0.004(4) -0.003(3) 0.004(4)
C8 0.028(5) 0.016(5) 0.016(4) -0.004(4) 0.005(4) 0.004(4)
O1 0.030(4) 0.015(4) 0.025(3) 0.006(3) 0.003(3) 0.002(3)
O2 0.038(4) 0.003(3) 0.042(4) 0.003(3) -0.005(3) -0.002(3)
O3 0.033(4) 0.015(3) 0.021(3) -0.002(3) 0.004(3) 0.001(3)
O4 0.027(4) 0.018(4) 0.024(4) -0.006(3) 0.000(3) 0.001(3)
Cd1 0.0228(4) 0.0213(5) 0.0167(4) 0.0016(3) 0.0032(3) -0.0020(3)

loop_
_atom_type_symbol
_atom_type_description
_atom_type_scat_dispersion_real
_atom_type_scat_dispersion_imag
_atom_type_scat_source
C C 0.0033 0.0016 'International Tables Vol C Tables 4.2.6.8 and 6.1.1.4'
H H 0.0000 0.0000 'International Tables Vol C Tables 4.2.6.8 and 6.1.1.4'
O O 0.0106 0.0060 'International Tables Vol C Tables 4.2.6.8 and 6.1.1.4'
Cd Cd -0.8075 1.2024 'International Tables Vol C Tables 4.2.6.8 and 6.1.1.4'

loop_
_geom_angle_atom_site_label_1
_geom_angle_atom_site_label_2
_geom_angle_atom_site_label_3
_geom_angle
_geom_angle_site_symmetry_1
_geom_angle_site_symmetry_3
_geom_angle_publ_flag
C6 C1 C7 111.3(9) . . ?
C6 C1 C2 112.0(9) . . ?
C7 C1 C2 110.4(8) . . ?
C8 C2 C1 114.6(8) . . ?
C8 C2 C3 108.4(8) . . ?
C1 C2 C3 111.6(9) . . ?
C4 C3 C2 112.2(10) . . ?
C5 C4 C3 113.7(11) . . ?
C4 C5 C6 113.3(11) . . ?
C5 C6 C1 113.1(11) . . ?
O2 C7 O1 124.0(10) . . ?
O2 C7 C1 117.4(9) . . ?
O1 C7 C1 118.6(9) . . ?
O4 C8 O3 119.8(9) . . ?
O4 C8 C2 121.2(9) . . ?
O3 C8 C2 119.0(9) . . ?
C7 O1 Cd1 117.2(6) . . ?
C7 O1 Cd1 117.1(6) . 4_556 ?
Cd1 O1 Cd1 104.5(3) . 4_556 ?
C7 O2 Cd1 133.3(6) . 4_546 ?
C8 O3 Cd1 113.1(6) . 6_565 ?
C8 O3 Cd1 119.7(6) . 4_556 ?
Cd1 O3 Cd1 102.5(3) 6_565 4_556 ?
C8 O4 Cd1 145.2(7) . 6 ?
O2 Cd1 O1 97.5(3) 4_556 . ?
O2 Cd1 O3 110.0(3) 4_556 6_566 ?
O1 Cd1 O3 86.1(3) . 6_566 ?
O2 Cd1 O4 148.7(3) 4_556 6_556 ?
O1 Cd1 O4 104.8(3) . 6_556 ?
O3 Cd1 O4 93.3(3) 6_566 6_556 ?
O2 Cd1 O1 82.0(2) 4_556 4_546 ?
O1 Cd1 O1 105.27(18) . 4_546 ?
O3 Cd1 O1 162.6(3) 6_566 4_546 ?
O4 Cd1 O1 71.2(2) 6_556 4_546 ?
O2 Cd1 O3 85.0(3) 4_556 4_546 ?
O1 Cd1 O3 163.3(3) . 4_546 ?
O3 Cd1 O3 77.5(3) 6_566 4_546 ?
O4 Cd1 O3 79.9(3) 6_556 4_546 ?
O1 Cd1 O3 91.4(2) 4_546 4_546 ?

loop_
_geom_bond_atom_site_label_1
_geom_bond_atom_site_label_2
_geom_bond_distance
_geom_bond_site_symmetry_2
_geom_bond_publ_flag
C1 C6 1.518(15) . ?
C1 C7 1.520(14) . ?
C1 C2 1.521(13) . ?
C2 C8 1.483(14) . ?
C2 C3 1.532(14) . ?
C3 C4 1.504(17) . ?
C4 C5 1.50(2) . ?
C5 C6 1.508(18) . ?
C7 O2 1.246(11) . ?
C7 O1 1.261(12) . ?
C8 O4 1.248(12) . ?
C8 O3 1.293(12) . ?
O1 Cd1 2.250(7) . ?
O1 Cd1 2.404(7) 4_556 ?
O2 Cd1 2.227(7) 4_546 ?
O3 Cd1 2.271(7) 6_565 ?
O3 Cd1 2.413(6) 4_556 ?
O4 Cd1 2.298(7) 6 ?
Cd1 O2 2.227(7) 4_556 ?
Cd1 O3 2.271(7) 6_566 ?
Cd1 O4 2.298(7) 6_556 ?
Cd1 O1 2.404(7) 4_546 ?
Cd1 O3 2.413(6) 4_546 ?
